data_4329023
loop_
_publ_author_name
'Kensuke Murashima'
'Takeaki Watanabe'
'Shinji Kanegawa'
'Daisuke Yoshihara'
'Yuji Inagaki'
'Satoru Karasawa'
'Noboru Koga'

_publ_contact_author_email koga@fc.phar.kyusyu-u.ac.jp
_publ_contact_author_fax +81-92-642-6590
_publ_contact_author_name 'Noboru  Koga'
_publ_contact_author_phone +81-92-642-6590
_publ_section_title
;
 Preparations, Crystal Structures, and Magnetic Properties of
 N,N-Dipyridylaminoxyl as a New Magnetic Coupler and Its One-Dimensional
 Cobalt(II) Chains
;
_journal_name_full 'Inorganic Chemistry'
_journal_page_first 4982
_journal_page_last 4993
_journal_paper_doi 10.1021/ic202397m
_journal_volume 51
_journal_year 2012
_chemical_formula_moiety 'C34 H17 Cl6 Co F12 N6 O3 '
_chemical_formula_sum 'C34 H17 Cl6 Co F12 N6 O3'
_chemical_formula_weight 1057.18
_space_group_IT_number 14
_symmetry_cell_setting monoclinic
_symmetry_Int_Tables_number 14
_symmetry_space_group_name_Hall '-P 2ybc'
_symmetry_space_group_name_H-M 'P 1 21/c 1'
_cell_angle_alpha 90.0000
_cell_angle_beta 94.210(12)
_cell_angle_gamma 90.0000
_cell_formula_units_Z 4
_cell_length_a 12.124(12)
_cell_length_b 16.469(15)
_cell_length_c 20.811(20)
_cell_measurement_temperature 90.1
_cell_volume 4144(7)
_computing_cell_refinement Unknown
_computing_data_collection Unknown
_computing_data_reduction CrystalStructure
_computing_publication_material 'CrystalStructure 3.8'
_computing_structure_refinement SHELXL
_computing_structure_solution SIR97
_diffrn_ambient_temperature 90
_diffrn_measured_fraction_theta_full 0.983
_diffrn_measured_fraction_theta_max 0.983
_diffrn_measurement_device_type CCD
_diffrn_measurement_method \w
_diffrn_radiation_type 'Mo K\a'
_diffrn_radiation_wavelength 0.71069
_diffrn_reflns_av_R_equivalents 0.076
_diffrn_reflns_limit_h_max 14
_diffrn_reflns_limit_h_min -14
_diffrn_reflns_limit_k_max 18
_diffrn_reflns_limit_k_min -19
_diffrn_reflns_limit_l_max 24
_diffrn_reflns_limit_l_min -24
_diffrn_reflns_number 26400
_diffrn_reflns_theta_full 24.93
_diffrn_reflns_theta_max 24.93
_exptl_absorpt_coefficient_mu 0.898
_exptl_absorpt_correction_type none
_exptl_crystal_colour dark-red
_exptl_crystal_density_diffrn 1.694
_exptl_crystal_description block
_exptl_crystal_F_000 2096.00
_exptl_crystal_size_max 0.20
_exptl_crystal_size_mid 0.15
_exptl_crystal_size_min 0.05
_refine_diff_density_max 1.86
_refine_diff_density_min -0.59
_refine_ls_extinction_method none
_refine_ls_goodness_of_fit_ref 1.049
_refine_ls_hydrogen_treatment refall
_refine_ls_number_parameters 557
_refine_ls_number_reflns 7141
_refine_ls_R_factor_gt 0.0687
_refine_ls_shift/su_max 0.0000
_refine_ls_structure_factor_coef Fsqd
_refine_ls_weighting_details 'w = 1/[\s^2^(Fo^2^)+(0.0717P)^2^+18.4267P] where P=(Fo^2^+2Fc^2^)/3'
_refine_ls_weighting_scheme calc
_refine_ls_wR_factor_ref 0.1960
_reflns_number_gt 4841
_reflns_number_total 7141
_reflns_threshold_expression F^2^>2.0\s(F^2^)
_cod_data_source_file ic202397m_si_002_6.cif
_cod_data_source_block '_6'
_cod_original_formula_sum 'C34 H17 Cl6 Co F12 N6 O3 '
_cod_database_code 4329023

loop_
_symmetry_equiv_pos_site_id
_symmetry_equiv_pos_as_xyz
1 +X,+Y,+Z
2 -X,1/2+Y,1/2-Z
3 -X,-Y,-Z
4 +X,1/2-Y,1/2+Z

loop_
_atom_site_label
_atom_site_type_symbol
_atom_site_fract_x
_atom_site_fract_y
_atom_site_fract_z
_atom_site_U_iso_or_equiv
_atom_site_adp_type
_atom_site_occupancy
_atom_site_symmetry_multiplicity
_atom_site_calc_flag
_atom_site_refinement_flags
Co(1) Co 0.34134(7) 0.24877(4) 0.92397(4) 0.0279(2) Uani 1.00 1 d .
Cl(1) Cl -0.21134(15) 0.33067(10) 0.85839(10) 0.0523(4) Uani 1.00 1 d .
Cl(2) Cl 0.41809(17) 0.28301(12) 1.21269(9) 0.0563(5) Uani 1.00 1 d .
Cl(3) Cl 0.69671(15) 0.08732(11) 1.09441(10) 0.0578(5) Uani 1.00 1 d .
Cl(5) Cl -0.13658(17) 0.21164(10) 0.97191(10) 0.0588(5) Uani 1.00 1 d .
Cl(6) Cl -0.04007(16) 0.45695(11) 0.81393(10) 0.0603(5) Uani 1.00 1 d .
Cl(7) Cl 0.64677(17) 0.19278(14) 1.21448(9) 0.0643(5) Uani 1.00 1 d .
F(1) F 0.3113(4) 0.0001(2) 1.0578(2) 0.0873(18) Uani 1.00 1 d .
F(2) F 0.1914(6) 0.0791(3) 1.0956(2) 0.110(2) Uani 1.00 1 d .
F(3) F 0.6198(4) 0.4273(3) 1.0819(2) 0.0819(15) Uani 1.00 1 d .
F(4) F 0.6611(3) 0.3940(2) 0.9887(2) 0.0668(12) Uani 1.00 1 d .
F(5) F -0.0069(3) 0.1843(2) 0.8159(2) 0.0684(13) Uani 1.00 1 d .
F(6) F 0.0052(3) 0.0569(2) 0.8343(2) 0.0731(13) Uani 1.00 1 d .
F(7) F 0.1122(3) 0.1120(3) 0.7725(2) 0.0685(12) Uani 1.00 1 d .
F(11) F 0.2675(4) 0.4814(2) 1.1067(2) 0.0673(13) Uani 1.00 1 d .
F(12) F 0.1560(3) 0.4895(2) 1.0235(2) 0.0703(13) Uani 1.00 1 d .
F(13) F 0.1437(5) 0.3910(3) 1.0892(2) 0.107(2) Uani 1.00 1 d .
F(17) F 0.1406(3) -0.0142(2) 1.0297(2) 0.0588(11) Uani 1.00 1 d .
F(19) F 0.6601(3) 0.3046(2) 1.0612(2) 0.0597(11) Uani 1.00 1 d .
O(1) O 0.7825(4) 0.0489(3) 0.7993(3) 0.090(2) Uani 1.00 1 d .
O(2) O 0.4774(3) 0.2957(2) 0.97337(19) 0.0322(9) Uani 1.00 1 d .
O(3) O 0.2086(3) 0.2022(2) 0.87149(19) 0.0319(9) Uani 1.00 1 d .
N(1) N 0.2496(4) 0.3383(2) 0.9770(2) 0.0333(11) Uani 1.00 1 d .
N(2) N 0.3090(4) 0.1551(2) 0.9940(2) 0.0300(11) Uani 1.00 1 d .
N(3) N 0.4540(4) 0.1702(2) 0.8784(2) 0.0290(11) Uani 1.00 1 d .
N(4) N 0.6768(4) 0.0310(3) 0.7829(2) 0.0406(13) Uani 1.00 1 d .
N(5) N 0.6490(4) -0.1637(2) 0.6535(2) 0.0298(11) Uani 1.00 1 d .
N(6) N 0.0910(12) 0.2256(8) 1.1489(7) 0.102(4) Uiso 0.70 1 d P
N(7) N 0.023(2) 0.2049(16) 1.1625(12) 0.071(6) Uiso 0.30 1 d P
C(1) C 0.4219(5) 0.1003(3) 0.8496(2) 0.0308(13) Uani 1.00 1 d .
C(2) C 0.6340(5) 0.1466(3) 0.8440(2) 0.0331(13) Uani 1.00 1 d .
C(3) C 0.5585(4) 0.1914(3) 0.8752(3) 0.0324(13) Uani 1.00 1 d .
C(4) C 0.7311(5) -0.1579(3) 0.7002(2) 0.0318(13) Uani 1.00 1 d .
C(5) C 0.3875(5) 0.1591(3) 1.0487(2) 0.0310(13) Uani 1.00 1 d .
C(6) C 0.1357(5) 0.3405(3) 0.9543(2) 0.0314(13) Uani 1.00 1 d .
C(7) C -0.0017(15) 0.2654(12) 1.1568(9) 0.073(4) Uiso 0.50 1 d P
C(8) C -0.1623(11) 0.3826(8) 1.1975(6) 0.047(3) Uiso 0.50 1 d P
C(9) C -0.1026(14) 0.3166(10) 1.1594(8) 0.069(4) Uiso 0.50 1 d P
C(14) C -0.096(2) 0.3765(16) 1.0924(13) 0.116(8) Uiso 0.50 1 d P
C(31) C 0.6598(5) -0.0368(3) 0.7421(2) 0.0325(13) Uani 1.00 1 d .
C(33) C 0.5691(5) -0.1071(3) 0.6537(3) 0.0356(14) Uani 1.00 1 d .
C(34) C 0.0645(5) 0.1232(3) 0.8266(3) 0.0411(15) Uani 1.00 1 d .
C(36) C 0.4858(5) 0.3503(3) 1.0158(2) 0.0336(14) Uani 1.00 1 d .
C(37) C 0.1025(5) 0.3945(3) 0.9049(3) 0.0354(14) Uani 1.00 1 d .
C(38) C 0.5995(5) 0.0754(3) 0.8133(2) 0.0322(13) Uani 1.00 1 d .
C(39) C 0.1480(5) 0.1416(3) 0.8820(3) 0.0339(14) Uani 1.00 1 d .
C(40) C 0.2909(5) 0.3859(3) 1.0223(3) 0.0383(15) Uani 1.00 1 d .
C(41) C 0.2170(6) 0.4377(4) 1.0618(3) 0.0514(18) Uani 1.00 1 d .
C(42) C 0.2314(5) 0.1006(3) 0.9884(3) 0.0363(14) Uani 1.00 1 d .
C(43) C 0.3643(5) 0.2071(3) 1.1007(3) 0.0367(14) Uani 1.00 1 d .
C(44) C 0.4904(5) 0.1231(3) 1.0469(3) 0.0359(14) Uani 1.00 1 d .
C(45) C 0.4901(4) 0.0519(3) 0.8168(2) 0.0307(13) Uani 1.00 1 d .
C(46) C 0.5700(5) -0.0440(3) 0.6968(3) 0.0372(14) Uani 1.00 1 d .
C(47) C 0.7406(5) -0.0966(3) 0.7444(3) 0.0357(14) Uani 1.00 1 d .
C(48) C 0.5684(5) 0.1332(3) 1.0980(3) 0.0409(16) Uani 1.00 1 d .
C(49) C 0.5474(5) 0.1805(3) 1.1508(3) 0.0433(16) Uani 1.00 1 d .
C(50) C 0.4044(5) 0.3934(3) 1.0425(3) 0.0396(15) Uani 1.00 1 d .
C(51) C 0.0600(5) 0.2849(3) 0.9750(3) 0.0361(14) Uani 1.00 1 d .
C(53) C 0.4456(5) 0.2184(3) 1.1509(3) 0.0401(15) Uani 1.00 1 d .
C(54) C 0.6062(6) 0.3693(3) 1.0383(3) 0.0441(16) Uani 1.00 1 d .
C(55) C -0.0454(5) 0.2829(3) 0.9465(3) 0.0379(15) Uani 1.00 1 d .
C(56) C 0.2186(7) 0.0411(4) 1.0429(3) 0.056(2) Uani 1.00 1 d .
C(57) C -0.0033(5) 0.3910(3) 0.8766(3) 0.0403(15) Uani 1.00 1 d .
C(58) C -0.0796(5) 0.3353(3) 0.8961(3) 0.0384(15) Uani 1.00 1 d .
C(59) C 0.1527(5) 0.0923(3) 0.9353(3) 0.0356(14) Uani 1.00 1 d .
H(1) H 0.3473 0.0836 0.8522 0.037 Uiso 1.00 1 c R
H(2) H 0.7086 0.1641 0.8436 0.040 Uiso 1.00 1 c R
H(3) H 0.5830 0.2405 0.8956 0.039 Uiso 1.00 1 c R
H(4) H 0.7861 -0.1991 0.7026 0.038 Uiso 1.00 1 c R
H(5) H 0.5085 -0.1110 0.6222 0.043 Uiso 1.00 1 c R
H(6) H 0.1530 0.4336 0.8908 0.042 Uiso 1.00 1 c R
H(7) H 0.2939 0.2320 1.1021 0.044 Uiso 1.00 1 c R
H(8) H 0.5072 0.0916 1.0106 0.043 Uiso 1.00 1 c R
H(9) H 0.4632 0.0032 0.7968 0.037 Uiso 1.00 1 c R
H(10) H 0.5107 -0.0061 0.6957 0.045 Uiso 1.00 1 c R
H(11) H 0.8011 -0.0949 0.7761 0.043 Uiso 1.00 1 c R
H(12) H 0.4250 0.4304 1.0763 0.048 Uiso 1.00 1 c R
H(13) H 0.0813 0.2482 1.0089 0.043 Uiso 1.00 1 c R
H(14) H 0.0996 0.0500 0.9365 0.043 Uiso 1.00 1 c R

loop_
_atom_site_aniso_label
_atom_site_aniso_U_11
_atom_site_aniso_U_22
_atom_site_aniso_U_33
_atom_site_aniso_U_12
_atom_site_aniso_U_13
_atom_site_aniso_U_23
Co(1) 0.0417(4) 0.0146(3) 0.0270(4) -0.0017(3) 0.0001(3) -0.0020(3)
Cl(1) 0.0525(10) 0.0340(8) 0.0693(12) 0.0014(7) -0.0031(8) -0.0086(8)
Cl(2) 0.0750(12) 0.0594(11) 0.0352(10) -0.0246(9) 0.0077(8) -0.0174(8)
Cl(3) 0.0536(10) 0.0454(10) 0.0727(13) 0.0057(8) -0.0059(9) 0.0122(9)
Cl(5) 0.0697(12) 0.0323(8) 0.0745(13) -0.0207(8) 0.0070(10) 0.0042(8)
Cl(6) 0.0583(11) 0.0517(10) 0.0712(13) 0.0153(8) 0.0059(9) 0.0293(9)
Cl(7) 0.0641(12) 0.0824(14) 0.0441(11) -0.0202(10) -0.0126(9) 0.0031(9)
F(1) 0.100(3) 0.063(2) 0.091(3) -0.038(2) -0.045(3) 0.055(2)
F(2) 0.212(6) 0.076(3) 0.046(3) -0.086(4) 0.042(3) -0.018(2)
F(3) 0.079(3) 0.075(3) 0.089(3) -0.013(2) -0.009(2) -0.059(2)
F(4) 0.069(2) 0.066(2) 0.065(3) -0.029(2) -0.000(2) 0.015(2)
F(5) 0.077(3) 0.057(2) 0.065(3) 0.024(2) -0.029(2) -0.025(2)
F(6) 0.076(3) 0.059(2) 0.081(3) -0.030(2) -0.026(2) -0.007(2)
F(7) 0.067(2) 0.088(3) 0.049(2) -0.006(2) -0.001(2) -0.032(2)
F(11) 0.094(3) 0.047(2) 0.063(2) -0.008(2) 0.020(2) -0.035(2)
F(12) 0.061(2) 0.053(2) 0.097(3) 0.008(2) 0.010(2) -0.044(2)
F(13) 0.153(5) 0.069(3) 0.112(4) -0.063(3) 0.095(4) -0.055(3)
F(17) 0.082(3) 0.034(2) 0.059(2) -0.027(2) 0.001(2) 0.0069(18)
F(19) 0.054(2) 0.045(2) 0.077(3) -0.0108(19) -0.018(2) 0.014(2)
O(1) 0.041(3) 0.067(3) 0.163(6) -0.004(2) 0.003(3) -0.067(4)
O(2) 0.050(2) 0.0181(19) 0.028(2) -0.0037(17) 0.0021(18) -0.0042(16)
O(3) 0.045(2) 0.0197(19) 0.031(2) -0.0038(17) 0.0019(18) -0.0019(16)
N(1) 0.051(3) 0.016(2) 0.034(2) -0.001(2) 0.007(2) -0.002(2)
N(2) 0.041(2) 0.016(2) 0.032(2) -0.000(2) -0.001(2) -0.0002(19)
N(3) 0.041(2) 0.018(2) 0.028(2) -0.006(2) -0.000(2) -0.0008(19)
N(4) 0.036(2) 0.037(2) 0.048(3) 0.001(2) -0.002(2) -0.020(2)
N(5) 0.045(2) 0.018(2) 0.025(2) 0.002(2) -0.002(2) 0.0032(19)
C(1) 0.042(3) 0.021(2) 0.030(3) -0.010(2) 0.004(2) -0.001(2)
C(2) 0.040(3) 0.028(3) 0.031(3) -0.004(2) 0.002(2) -0.002(2)
C(3) 0.038(3) 0.020(2) 0.039(3) -0.002(2) -0.001(2) -0.006(2)
C(4) 0.038(3) 0.028(3) 0.029(3) 0.004(2) 0.005(2) 0.000(2)
C(5) 0.051(3) 0.015(2) 0.025(3) -0.008(2) -0.003(2) 0.006(2)
C(6) 0.048(3) 0.014(2) 0.033(3) 0.003(2) 0.008(2) -0.004(2)
C(31) 0.042(3) 0.022(2) 0.034(3) -0.002(2) 0.007(2) -0.004(2)
C(33) 0.040(3) 0.024(2) 0.041(3) -0.002(2) -0.003(2) 0.002(2)
C(34) 0.048(3) 0.035(3) 0.040(4) -0.004(3) -0.001(3) -0.008(2)
C(36) 0.053(3) 0.017(2) 0.031(3) -0.008(2) 0.002(2) 0.002(2)
C(37) 0.046(3) 0.019(2) 0.042(3) 0.004(2) 0.012(3) 0.000(2)
C(38) 0.049(3) 0.019(2) 0.028(3) 0.005(2) -0.002(2) -0.001(2)
C(39) 0.039(3) 0.025(3) 0.037(3) 0.001(2) -0.001(2) -0.012(2)
C(40) 0.058(4) 0.018(2) 0.040(3) -0.004(2) 0.012(3) -0.001(2)
C(41) 0.068(4) 0.034(3) 0.054(4) -0.010(3) 0.016(3) -0.014(3)
C(42) 0.054(3) 0.016(2) 0.040(3) -0.001(2) 0.008(3) -0.005(2)
C(43) 0.053(3) 0.022(2) 0.036(3) -0.009(2) 0.004(2) 0.003(2)
C(44) 0.049(3) 0.019(2) 0.039(3) -0.002(2) -0.005(2) 0.001(2)
C(45) 0.041(3) 0.015(2) 0.035(3) -0.005(2) 0.000(2) -0.003(2)
C(46) 0.050(3) 0.023(2) 0.038(3) 0.003(2) 0.000(2) -0.004(2)
C(47) 0.041(3) 0.033(3) 0.034(3) 0.004(2) 0.003(2) -0.005(2)
C(48) 0.048(3) 0.026(3) 0.048(4) -0.002(2) 0.001(3) 0.016(2)
C(49) 0.058(4) 0.036(3) 0.035(3) -0.011(3) -0.004(3) 0.007(2)
C(50) 0.064(4) 0.019(2) 0.036(3) -0.008(2) 0.004(3) -0.008(2)
C(51) 0.055(4) 0.016(2) 0.038(3) -0.003(2) 0.006(3) 0.002(2)
C(53) 0.061(4) 0.031(3) 0.028(3) -0.018(3) 0.003(3) -0.001(2)
C(54) 0.066(4) 0.026(3) 0.039(4) -0.011(3) -0.004(3) 0.001(2)
C(55) 0.053(4) 0.014(2) 0.048(4) -0.005(2) 0.011(3) -0.008(2)
C(56) 0.091(5) 0.034(3) 0.040(4) -0.033(4) -0.005(4) 0.007(3)
C(57) 0.052(4) 0.022(2) 0.048(4) 0.011(2) 0.012(3) 0.001(2)
C(58) 0.047(3) 0.021(2) 0.048(4) 0.005(2) 0.006(3) -0.009(2)
C(59) 0.047(3) 0.020(2) 0.039(3) -0.008(2) 0.003(2) -0.005(2)

loop_
_atom_type_symbol
_atom_type_description
_atom_type_scat_dispersion_real
_atom_type_scat_dispersion_imag
_atom_type_scat_source
C C 0.003 0.002
;
International Tables for Crystallography
(1992, Vol. C, Tables 4.2.6.8 and 6.1.1.4)
;
H H 0.000 0.000
;
International Tables for Crystallography
(1992, Vol. C, Table 6.1.1.4)
;
N N 0.006 0.003
;
International Tables for Crystallography
(1992, Vol. C, Tables 4.2.6.8 and 6.1.1.4)
;
O O 0.011 0.006
;
International Tables for Crystallography
(1992, Vol. C, Tables 4.2.6.8 and 6.1.1.4)
;
F F 0.017 0.010
;
International Tables for Crystallography
(1992, Vol. C, Tables 4.2.6.8 and 6.1.1.4)
;
Cl Cl 0.148 0.159
;
International Tables for Crystallography
(1992, Vol. C, Tables 4.2.6.8 and 6.1.1.4)
;
Co Co 0.349 0.972
;
International Tables for Crystallography
(1992, Vol. C, Tables 4.2.6.8 and 6.1.1.4)
;

loop_
_geom_angle_atom_site_label_1
_geom_angle_atom_site_label_2
_geom_angle_atom_site_label_3
_geom_angle
_geom_angle_publ_flag
_geom_angle_site_symmetry_1
_geom_angle_site_symmetry_3
O(2) Co(1) O(3) 177.80(17) yes . .
O(2) Co(1) N(1) 85.00(17) yes . .
O(2) Co(1) N(2) 96.29(16) yes . .
O(2) Co(1) N(3) 86.17(16) yes . .
O(2) Co(1) N(5) 92.12(16) yes . 2_656
O(3) Co(1) N(1) 96.51(17) yes . .
O(3) Co(1) N(2) 85.30(16) yes . .
O(3) Co(1) N(3) 92.28(16) yes . .
O(3) Co(1) N(5) 86.31(16) yes . 2_656
N(1) Co(1) N(2) 90.93(17) yes . .
N(1) Co(1) N(3) 171.10(18) yes . .
N(1) Co(1) N(5) 89.10(17) yes . 2_656
N(2) Co(1) N(3) 91.15(17) yes . .
N(2) Co(1) N(5) 171.56(17) yes . 2_656
N(3) Co(1) N(5) 90.11(17) yes . 2_656
Co(1) O(2) C(36) 130.3(4) yes . .
Co(1) O(3) C(39) 130.6(3) yes . .
Co(1) N(1) C(6) 111.4(3) yes . .
Co(1) N(1) C(40) 126.1(4) yes . .
C(6) N(1) C(40) 122.5(5) yes . .
Co(1) N(2) C(5) 111.1(3) yes . .
Co(1) N(2) C(42) 126.4(4) yes . .
C(5) N(2) C(42) 122.5(4) yes . .
Co(1) N(3) C(1) 122.6(4) yes . .
Co(1) N(3) C(3) 120.4(3) yes . .
C(1) N(3) C(3) 116.9(5) yes . .
O(1) N(4) C(31) 115.1(5) yes . .
O(1) N(4) C(38) 116.0(5) yes . .
C(31) N(4) C(38) 128.5(5) yes . .
Co(1) N(5) C(4) 120.4(3) yes 2_646 .
Co(1) N(5) C(33) 122.7(3) yes 2_646 .
C(4) N(5) C(33) 116.4(4) yes . .
N(7) N(6) C(7) 51.6(19) yes . .
N(6) N(7) C(7) 83(2) yes . .
N(3) C(1) C(45) 123.8(5) yes . .
C(3) C(2) C(38) 118.9(5) yes . .
N(3) C(3) C(2) 123.8(5) yes . .
N(5) C(4) C(47) 124.1(5) yes . .
N(2) C(5) C(43) 119.1(5) yes . .
N(2) C(5) C(44) 120.5(5) yes . .
C(43) C(5) C(44) 120.0(5) yes . .
N(1) C(6) C(37) 118.7(5) yes . .
N(1) C(6) C(51) 121.7(5) yes . .
C(37) C(6) C(51) 119.2(5) yes . .
N(6) C(7) N(7) 45.9(17) yes . .
N(6) C(7) C(9) 173.3(18) yes . .
N(7) C(7) C(9) 140(2) yes . .
C(7) C(9) C(8) 145.9(15) yes . .
C(7) C(9) C(14) 102.1(15) yes . .
C(8) C(9) C(14) 93.6(13) yes . .
N(4) C(31) C(46) 123.2(5) yes . .
N(4) C(31) C(47) 118.1(5) yes . .
C(46) C(31) C(47) 118.5(5) yes . .
N(5) C(33) C(46) 123.8(5) yes . .
F(5) C(34) F(6) 106.9(5) yes . .
F(5) C(34) F(7) 106.5(5) yes . .
F(5) C(34) C(39) 111.5(5) yes . .
F(6) C(34) F(7) 105.4(5) yes . .
F(6) C(34) C(39) 114.4(5) yes . .
F(7) C(34) C(39) 111.7(5) yes . .
O(2) C(36) C(50) 129.2(5) yes . .
O(2) C(36) C(54) 112.7(5) yes . .
C(50) C(36) C(54) 118.1(5) yes . .
C(6) C(37) C(57) 119.9(5) yes . .
N(4) C(38) C(2) 117.9(5) yes . .
N(4) C(38) C(45) 124.1(5) yes . .
C(2) C(38) C(45) 117.9(5) yes . .
O(3) C(39) C(34) 113.0(5) yes . .
O(3) C(39) C(59) 128.0(5) yes . .
C(34) C(39) C(59) 119.0(5) yes . .
N(1) C(40) C(41) 121.4(6) yes . .
N(1) C(40) C(50) 125.6(5) yes . .
C(41) C(40) C(50) 112.9(5) yes . .
F(11) C(41) F(12) 106.6(5) yes . .
F(11) C(41) F(13) 107.8(6) yes . .
F(11) C(41) C(40) 115.7(6) yes . .
F(12) C(41) F(13) 105.3(6) yes . .
F(12) C(41) C(40) 110.7(6) yes . .
F(13) C(41) C(40) 110.1(5) yes . .
N(2) C(42) C(56) 119.5(5) yes . .
N(2) C(42) C(59) 125.5(5) yes . .
C(56) C(42) C(59) 115.0(5) yes . .
C(5) C(43) C(53) 119.3(5) yes . .
C(5) C(44) C(48) 119.7(5) yes . .
C(1) C(45) C(38) 118.7(5) yes . .
C(31) C(46) C(33) 118.4(5) yes . .
C(4) C(47) C(31) 118.5(5) yes . .
Cl(3) C(48) C(44) 118.7(5) yes . .
Cl(3) C(48) C(49) 119.7(5) yes . .
C(44) C(48) C(49) 121.6(6) yes . .
Cl(7) C(49) C(48) 120.9(5) yes . .
Cl(7) C(49) C(53) 121.0(5) yes . .
C(48) C(49) C(53) 118.1(5) yes . .
C(36) C(50) C(40) 123.4(5) yes . .
C(6) C(51) C(55) 119.9(5) yes . .
Cl(2) C(53) C(43) 118.5(5) yes . .
Cl(2) C(53) C(49) 120.1(4) yes . .
C(43) C(53) C(49) 121.3(5) yes . .
F(3) C(54) F(4) 105.5(5) yes . .
F(3) C(54) F(19) 107.6(5) yes . .
F(3) C(54) C(36) 115.2(5) yes . .
F(4) C(54) F(19) 105.3(5) yes . .
F(4) C(54) C(36) 110.2(5) yes . .
F(19) C(54) C(36) 112.4(5) yes . .
Cl(5) C(55) C(51) 118.8(4) yes . .
Cl(5) C(55) C(58) 119.3(4) yes . .
C(51) C(55) C(58) 121.8(5) yes . .
F(1) C(56) F(2) 107.7(6) yes . .
F(1) C(56) F(17) 106.1(5) yes . .
F(1) C(56) C(42) 111.9(6) yes . .
F(2) C(56) F(17) 106.1(6) yes . .
F(2) C(56) C(42) 111.1(5) yes . .
F(17) C(56) C(42) 113.6(5) yes . .
Cl(6) C(57) C(37) 118.5(4) yes . .
Cl(6) C(57) C(58) 119.7(5) yes . .
C(37) C(57) C(58) 121.7(5) yes . .
Cl(1) C(58) C(55) 121.8(4) yes . .
Cl(1) C(58) C(57) 120.8(4) yes . .
C(55) C(58) C(57) 117.5(5) yes . .
C(39) C(59) C(42) 124.1(5) yes . .
N(3) C(1) H(1) 118.1 no . .
C(45) C(1) H(1) 118.1 no . .
C(3) C(2) H(2) 120.5 no . .
C(38) C(2) H(2) 120.5 no . .
N(3) C(3) H(3) 118.1 no . .
C(2) C(3) H(3) 118.1 no . .
N(5) C(4) H(4) 117.9 no . .
C(47) C(4) H(4) 117.9 no . .
N(5) C(33) H(5) 118.1 no . .
C(46) C(33) H(5) 118.1 no . .
C(6) C(37) H(6) 120.0 no . .
C(57) C(37) H(6) 120.0 no . .
C(5) C(43) H(7) 120.3 no . .
C(53) C(43) H(7) 120.4 no . .
C(5) C(44) H(8) 120.2 no . .
C(48) C(44) H(8) 120.2 no . .
C(1) C(45) H(9) 120.7 no . .
C(38) C(45) H(9) 120.7 no . .
C(31) C(46) H(10) 120.8 no . .
C(33) C(46) H(10) 120.8 no . .
C(4) C(47) H(11) 120.7 no . .
C(31) C(47) H(11) 120.7 no . .
C(36) C(50) H(12) 118.3 no . .
C(40) C(50) H(12) 118.3 no . .
C(6) C(51) H(13) 120.1 no . .
C(55) C(51) H(13) 120.1 no . .
C(39) C(59) H(14) 117.9 no . .
C(42) C(59) H(14) 118.0 no . .

loop_
_geom_bond_atom_site_label_1
_geom_bond_atom_site_label_2
_geom_bond_distance
_geom_bond_publ_flag
_geom_bond_site_symmetry_2
Co(1) O(2) 2.031(3) yes .
Co(1) O(3) 2.029(3) yes .
Co(1) N(1) 2.193(4) yes .
Co(1) N(2) 2.177(4) yes .
Co(1) N(3) 2.151(4) yes .
Co(1) N(5) 2.172(4) yes 2_656
Cl(1) C(58) 1.729(6) yes .
Cl(2) C(53) 1.720(6) yes .
Cl(3) C(48) 1.736(6) yes .
Cl(5) C(55) 1.722(6) yes .
Cl(6) C(57) 1.731(6) yes .
Cl(7) C(49) 1.736(6) yes .
F(1) C(56) 1.328(9) yes .
F(2) C(56) 1.326(9) yes .
F(3) C(54) 1.319(8) yes .
F(4) C(54) 1.331(8) yes .
F(5) C(34) 1.336(7) yes .
F(6) C(34) 1.322(7) yes .
F(7) C(34) 1.315(8) yes .
F(11) C(41) 1.296(8) yes .
F(12) C(41) 1.350(8) yes .
F(13) C(41) 1.335(9) yes .
F(17) C(56) 1.327(8) yes .
F(19) C(54) 1.321(7) yes .
O(1) N(4) 1.335(7) yes .
O(2) C(36) 1.260(6) yes .
O(3) C(39) 1.267(6) yes .
N(1) C(6) 1.427(7) yes .
N(1) C(40) 1.299(7) yes .
N(2) C(5) 1.430(7) yes .
N(2) C(42) 1.300(7) yes .
N(3) C(1) 1.341(6) yes .
N(3) C(3) 1.321(7) yes .
N(4) C(31) 1.408(7) yes .
N(4) C(38) 1.378(8) yes .
N(5) C(4) 1.342(7) yes .
N(5) C(33) 1.345(7) yes .
N(6) N(7) 0.96(3) yes .
N(6) C(7) 1.32(2) yes .
N(7) C(7) 1.04(3) yes .
C(1) C(45) 1.367(8) yes .
C(2) C(3) 1.375(8) yes .
C(2) C(38) 1.386(7) yes .
C(4) C(47) 1.366(8) yes .
C(5) C(43) 1.385(8) yes .
C(5) C(44) 1.384(8) yes .
C(6) C(37) 1.396(8) yes .
C(6) C(51) 1.388(8) yes .
C(7) C(9) 1.49(2) yes .
C(8) C(9) 1.56(2) yes .
C(9) C(14) 1.71(3) yes .
C(31) C(46) 1.394(8) yes .
C(31) C(47) 1.386(8) yes .
C(33) C(46) 1.371(8) yes .
C(34) C(39) 1.509(8) yes .
C(36) C(50) 1.366(9) yes .
C(36) C(54) 1.532(9) yes .
C(37) C(57) 1.372(9) yes .
C(38) C(45) 1.388(8) yes .
C(39) C(59) 1.371(8) yes .
C(40) C(41) 1.521(10) yes .
C(40) C(50) 1.414(9) yes .
C(42) C(56) 1.515(9) yes .
C(42) C(59) 1.413(8) yes .
C(43) C(53) 1.395(8) yes .
C(44) C(48) 1.380(8) yes .
C(48) C(49) 1.386(9) yes .
C(49) C(53) 1.383(9) yes .
C(51) C(55) 1.370(9) yes .
C(55) C(58) 1.397(8) yes .
C(57) C(58) 1.384(8) yes .
C(1) H(1) 0.950 no .
C(2) H(2) 0.950 no .
C(3) H(3) 0.950 no .
C(4) H(4) 0.950 no .
C(33) H(5) 0.950 no .
C(37) H(6) 0.950 no .
C(43) H(7) 0.950 no .
C(44) H(8) 0.950 no .
C(45) H(9) 0.950 no .
C(46) H(10) 0.950 no .
C(47) H(11) 0.950 no .
C(50) H(12) 0.950 no .
C(51) H(13) 0.950 no .
C(59) H(14) 0.950 no .

loop_
_geom_contact_atom_site_label_1
_geom_contact_atom_site_label_2
_geom_contact_distance
_geom_contact_site_symmetry_2
Co(1) C(1) 3.089(5) .
Co(1) C(3) 3.041(6) .
Co(1) C(4) 3.078(5) 2_656
Co(1) C(5) 3.004(5) .
Co(1) C(6) 3.021(6) .
Co(1) C(33) 3.112(6) 2_656
Co(1) C(36) 3.005(5) .
Co(1) C(39) 3.012(5) .
Co(1) C(40) 3.138(6) .
Co(1) C(42) 3.129(6) .
Co(1) C(50) 3.473(6) .
Co(1) C(59) 3.465(5) .
Cl(1) Cl(5) 3.151(2) .
Cl(1) Cl(6) 3.127(2) .
Cl(1) Cl(7) 3.365(2) 4_454
Cl(1) F(4) 3.385(5) 1_455
Cl(1) F(11) 3.263(4) 3_567
Cl(1) C(2) 3.565(6) 1_455
Cl(1) C(55) 2.735(6) .
Cl(1) C(57) 2.711(6) .
Cl(2) Cl(7) 3.144(2) .
Cl(2) N(3) 3.530(5) 4_555
Cl(2) N(5) 3.552(5) 3_657
Cl(2) C(1) 3.435(5) 4_555
Cl(2) C(4) 3.359(6) 3_657
Cl(2) C(43) 2.683(6) .
Cl(2) C(45) 3.546(5) 4_555
Cl(2) C(49) 2.695(7) .
Cl(3) Cl(7) 3.138(2) .
Cl(3) F(1) 3.475(5) 3_657
Cl(3) F(17) 3.572(4) 3_657
Cl(3) C(44) 2.687(6) .
Cl(3) C(49) 2.706(7) .
Cl(3) C(59) 3.555(6) 3_657
Cl(5) Cl(1) 3.151(2) .
Cl(5) F(17) 3.252(3) 3_557
Cl(5) F(19) 3.542(4) 1_455
Cl(5) C(51) 2.668(6) .
Cl(5) C(58) 2.697(6) .
Cl(6) Cl(1) 3.127(2) .
Cl(6) F(6) 3.549(5) 2_556
Cl(6) F(7) 3.207(5) 2_556
Cl(6) F(11) 3.470(5) 3_567
Cl(6) F(13) 3.506(6) 3_567
Cl(6) C(37) 2.673(6) .
Cl(6) C(58) 2.699(6) .
Cl(7) Cl(1) 3.365(2) 4_655
Cl(7) Cl(2) 3.144(2) .
Cl(7) Cl(3) 3.138(2) .
Cl(7) C(48) 2.722(6) .
Cl(7) C(53) 2.721(7) .
F(1) Cl(3) 3.475(5) 3_657
F(1) F(2) 2.142(8) .
F(1) F(17) 2.122(6) .
F(1) O(1) 3.359(9) 3_657
F(1) N(2) 2.876(6) .
F(1) N(4) 3.348(7) 3_657
F(1) C(2) 3.202(7) 3_657
F(1) C(5) 2.787(7) .
F(1) C(38) 3.080(7) 3_657
F(1) C(42) 2.357(7) .
F(1) C(43) 3.570(7) .
F(1) C(44) 2.990(7) .
F(1) C(45) 3.524(7) 3_657
F(1) C(59) 3.433(7) .
F(2) F(1) 2.142(8) .
F(2) F(17) 2.120(6) .
F(2) O(1) 3.037(8) 3_657
F(2) N(2) 2.918(7) .
F(2) N(4) 3.413(7) 3_657
F(2) N(6) 2.956(15) .
F(2) N(7) 3.29(2) .
F(2) C(5) 2.946(9) .
F(2) C(42) 2.345(8) .
F(2) C(43) 2.970(8) .
F(2) C(47) 3.383(7) 3_657
F(2) C(59) 3.342(7) .
F(3) F(4) 2.110(7) .
F(3) F(19) 2.131(6) .
F(3) O(2) 3.494(6) .
F(3) C(8) 3.519(14) 1_655
F(3) C(14) 3.53(2) 1_655
F(3) C(33) 3.393(7) 4_555
F(3) C(36) 2.410(7) .
F(3) C(46) 3.160(7) 4_555
F(3) C(50) 2.737(8) .
F(4) Cl(1) 3.385(5) 1_655
F(4) F(3) 2.110(7) .
F(4) F(11) 3.026(6) 3_667
F(4) F(12) 2.957(6) 3_667
F(4) F(19) 2.108(6) .
F(4) O(2) 2.753(5) .
F(4) C(14) 3.53(2) 1_655
F(4) C(36) 2.351(7) .
F(4) C(41) 3.347(8) 3_667
F(4) C(50) 3.383(8) .
F(5) F(6) 2.135(6) .
F(5) F(7) 2.124(6) .
F(5) O(1) 3.388(6) 1_455
F(5) O(3) 2.794(5) .
F(5) C(7) 3.42(2) 4_554
F(5) C(8) 3.186(14) 4_554
F(5) C(9) 3.375(18) 4_554
F(5) C(39) 2.353(7) .
F(5) C(55) 3.230(8) .
F(5) C(58) 3.157(7) .
F(5) C(59) 3.391(7) .
F(6) Cl(6) 3.549(5) 2_546
F(6) F(5) 2.135(6) .
F(6) F(7) 2.098(6) .
F(6) F(17) 3.517(6) 3_557
F(6) O(1) 2.748(6) 1_455
F(6) O(3) 3.481(5) .
F(6) C(8) 3.517(14) 4_554
F(6) C(39) 2.382(7) .
F(6) C(59) 2.721(7) .
F(7) Cl(6) 3.207(5) 2_546
F(7) F(5) 2.124(6) .
F(7) F(6) 2.098(6) .
F(7) O(3) 2.732(5) .
F(7) C(7) 3.361(19) 4_554
F(7) C(8) 3.572(13) 4_554
F(7) C(9) 3.578(17) 4_554
F(7) C(39) 2.340(7) .
F(7) C(59) 3.402(7) .
F(11) Cl(1) 3.263(4) 3_567
F(11) Cl(6) 3.470(5) 3_567
F(11) F(4) 3.026(6) 3_667
F(11) F(12) 2.121(6) .
F(11) F(13) 2.126(7) .
F(11) N(1) 3.577(6) .
F(11) C(40) 2.388(7) .
F(11) C(50) 2.638(8) .
F(12) F(4) 2.957(6) 3_667
F(12) F(11) 2.121(6) .
F(12) F(13) 2.134(7) .
F(12) N(1) 2.930(6) .
F(12) C(6) 2.847(7) .
F(12) C(14) 3.31(2) 3_567
F(12) C(37) 2.954(7) .
F(12) C(40) 2.364(7) .
F(12) C(50) 3.398(7) .
F(12) C(57) 3.491(8) 3_567
F(12) C(58) 3.495(7) 3_567
F(13) Cl(6) 3.506(6) 3_567
F(13) F(11) 2.126(7) .
F(13) F(12) 2.134(7) .
F(13) N(1) 2.880(8) .
F(13) N(6) 3.081(15) .
F(13) C(6) 2.923(8) .
F(13) C(7) 3.12(2) .
F(13) C(14) 2.92(2) .
F(13) C(40) 2.343(9) .
F(13) C(50) 3.374(9) .
F(13) C(51) 3.062(8) .
F(17) Cl(3) 3.572(4) 3_657
F(17) Cl(5) 3.252(3) 3_557
F(17) F(1) 2.122(6) .
F(17) F(2) 2.120(6) .
F(17) F(6) 3.517(6) 3_557
F(17) F(17) 3.572(6) 3_557
F(17) N(2) 3.567(6) .
F(17) C(42) 2.381(7) .
F(17) C(59) 2.647(7) .
F(19) Cl(5) 3.542(4) 1_655
F(19) F(3) 2.131(6) .
F(19) F(4) 2.108(6) .
F(19) O(2) 2.771(5) .
F(19) C(9) 3.410(17) 1_655
F(19) C(14) 3.20(2) 1_655
F(19) C(36) 2.373(7) .
F(19) C(48) 3.149(7) .
F(19) C(49) 3.147(8) .
F(19) C(50) 3.425(7) .
O(1) F(1) 3.359(9) 3_657
O(1) F(2) 3.037(8) 3_657
O(1) F(5) 3.388(6) 1_655
O(1) F(6) 2.748(6) 1_655
O(1) C(2) 2.635(8) .
O(1) C(8) 2.532(16) 4_654
O(1) C(31) 2.315(8) .
O(1) C(38) 2.301(8) .
O(1) C(45) 3.591(7) .
O(1) C(46) 3.567(8) .
O(1) C(47) 2.686(8) .
O(2) F(3) 3.494(6) .
O(2) F(4) 2.753(5) .
O(2) F(19) 2.771(5) .
O(2) N(1) 2.856(6) .
O(2) N(2) 3.136(5) .
O(2) N(3) 2.859(5) .
O(2) N(5) 3.028(6) 2_656
O(2) C(3) 2.895(7) .
O(2) C(5) 2.993(6) .
O(2) C(33) 3.108(7) 2_656
O(2) C(40) 2.950(7) .
O(2) C(43) 3.400(7) .
O(2) C(44) 3.226(6) .
O(2) C(50) 2.373(7) .
O(2) C(54) 2.329(7) .
O(3) F(5) 2.794(5) .
O(3) F(6) 3.481(5) .
O(3) F(7) 2.732(5) .
O(3) N(1) 3.152(5) .
O(3) N(2) 2.852(6) .
O(3) N(3) 3.015(6) .
O(3) N(5) 2.875(6) 2_656
O(3) C(1) 3.143(7) .
O(3) C(4) 2.868(6) 2_656
O(3) C(6) 3.026(6) .
O(3) C(34) 2.319(7) .
O(3) C(37) 3.507(6) .
O(3) C(42) 2.949(7) .
O(3) C(51) 3.210(7) .
O(3) C(59) 2.372(7) .
N(1) F(11) 3.577(6) .
N(1) F(12) 2.930(6) .
N(1) F(13) 2.880(8) .
N(1) O(2) 2.856(6) .
N(1) O(3) 3.152(5) .
N(1) N(2) 3.115(6) .
N(1) N(5) 3.062(7) 2_656
N(1) C(36) 2.924(8) .
N(1) C(37) 2.429(7) .
N(1) C(41) 2.461(8) .
N(1) C(43) 3.564(7) .
N(1) C(50) 2.414(7) .
N(1) C(51) 2.459(8) .
N(2) F(1) 2.876(6) .
N(2) F(2) 2.918(7) .
N(2) F(17) 3.567(6) .
N(2) O(2) 3.136(5) .
N(2) O(3) 2.852(6) .
N(2) N(1) 3.115(6) .
N(2) N(3) 3.092(7) .
N(2) C(1) 3.510(7) .
N(2) C(39) 2.937(7) .
N(2) C(43) 2.427(7) .
N(2) C(44) 2.443(7) .
N(2) C(56) 2.434(8) .
N(2) C(59) 2.412(7) .
N(3) Cl(2) 3.530(5) 4_554
N(3) O(2) 2.859(5) .
N(3) O(3) 3.015(6) .
N(3) N(2) 3.092(7) .
N(3) N(5) 3.060(6) 2_656
N(3) C(2) 2.378(8) .
N(3) C(38) 2.782(7) .
N(3) C(44) 3.586(7) .
N(3) C(45) 2.390(7) .
N(4) F(1) 3.348(7) 3_657
N(4) F(2) 3.413(7) 3_657
N(4) C(2) 2.369(7) .
N(4) C(8) 3.081(15) 4_654
N(4) C(45) 2.445(7) .
N(4) C(46) 2.464(7) .
N(4) C(47) 2.397(7) .
N(5) Cl(2) 3.552(5) 3_657
N(5) O(2) 3.028(6) 2_646
N(5) O(3) 2.875(6) 2_646
N(5) N(1) 3.062(7) 2_646
N(5) N(3) 3.060(6) 2_646
N(5) C(3) 3.487(7) 2_646
N(5) C(6) 3.565(8) 2_646
N(5) C(31) 2.784(7) .
N(5) C(37) 3.466(8) 2_646
N(5) C(46) 2.396(7) .
N(5) C(47) 2.393(7) .
N(6) F(2) 2.956(15) .
N(6) F(13) 3.081(15) .
N(6) C(9) 2.81(2) .
N(6) C(14) 3.51(2) .
N(6) C(43) 3.546(16) .
N(6) C(47) 3.598(15) 3_657
N(7) F(2) 3.29(2) .
N(7) C(9) 2.38(3) .
N(7) C(14) 3.45(3) .
C(1) Co(1) 3.089(5) .
C(1) Cl(2) 3.435(5) 4_554
C(1) O(3) 3.143(7) .
C(1) N(2) 3.510(7) .
C(1) C(2) 2.693(8) .
C(1) C(3) 2.270(8) .
C(1) C(38) 2.370(8) .
C(1) C(39) 3.503(8) .
C(2) Cl(1) 3.565(6) 1_655
C(2) F(1) 3.202(7) 3_657
C(2) O(1) 2.635(8) .
C(2) N(3) 2.378(8) .
C(2) N(4) 2.369(7) .
C(2) C(1) 2.693(8) .
C(2) C(45) 2.377(8) .
C(3) Co(1) 3.041(6) .
C(3) O(2) 2.895(7) .
C(3) N(5) 3.487(7) 2_656
C(3) C(1) 2.270(8) .
C(3) C(38) 2.378(8) .
C(3) C(45) 2.701(7) .
C(4) Co(1) 3.078(5) 2_646
C(4) Cl(2) 3.359(6) 3_657
C(4) O(3) 2.868(6) 2_646
C(4) C(31) 2.366(8) .
C(4) C(33) 2.284(8) .
C(4) C(37) 3.201(8) 2_646
C(4) C(46) 2.706(8) .
C(5) Co(1) 3.004(5) .
C(5) F(1) 2.787(7) .
C(5) F(2) 2.946(9) .
C(5) O(2) 2.993(6) .
C(5) C(36) 3.454(7) .
C(5) C(42) 2.395(8) .
C(5) C(48) 2.390(8) .
C(5) C(49) 2.791(8) .
C(5) C(53) 2.399(8) .
C(5) C(56) 2.819(9) .
C(6) Co(1) 3.021(6) .
C(6) F(12) 2.847(7) .
C(6) F(13) 2.923(8) .
C(6) O(3) 3.026(6) .
C(6) N(5) 3.565(8) 2_656
C(6) C(40) 2.391(8) .
C(6) C(41) 2.867(9) .
C(6) C(55) 2.387(8) .
C(6) C(57) 2.397(8) .
C(6) C(58) 2.797(8) .
C(7) F(5) 3.42(2) 4_555
C(7) F(7) 3.361(19) 4_555
C(7) F(13) 3.12(2) .
C(7) C(8) 2.91(2) .
C(7) C(14) 2.50(3) .
C(8) F(3) 3.519(14) 1_455
C(8) F(5) 3.186(14) 4_555
C(8) F(6) 3.517(14) 4_555
C(8) F(7) 3.572(13) 4_555
C(8) O(1) 2.532(16) 4_455
C(8) N(4) 3.081(15) 4_455
C(8) C(7) 2.91(2) .
C(8) C(14) 2.39(3) .
C(8) C(31) 3.500(15) 4_455
C(9) F(5) 3.375(18) 4_555
C(9) F(7) 3.578(17) 4_555
C(9) F(19) 3.410(17) 1_455
C(9) N(6) 2.81(2) .
C(9) N(7) 2.38(3) .
C(14) F(3) 3.53(2) 1_455
C(14) F(4) 3.53(2) 1_455
C(14) F(12) 3.31(2) 3_567
C(14) F(13) 2.92(2) .
C(14) F(19) 3.20(2) 1_455
C(14) N(6) 3.51(2) .
C(14) N(7) 3.45(3) .
C(14) C(7) 2.50(3) .
C(14) C(8) 2.39(3) .
C(14) C(51) 3.54(2) .
C(14) C(55) 3.50(2) .
C(31) O(1) 2.315(8) .
C(31) N(5) 2.784(7) .
C(31) C(4) 2.366(8) .
C(31) C(8) 3.500(15) 4_654
C(31) C(33) 2.375(8) .
C(31) C(38) 2.510(8) .
C(31) C(45) 3.043(8) .
C(33) Co(1) 3.112(6) 2_646
C(33) F(3) 3.393(7) 4_554
C(33) O(2) 3.108(7) 2_646
C(33) C(4) 2.284(8) .
C(33) C(31) 2.375(8) .
C(33) C(47) 2.710(8) .
C(34) O(3) 2.319(7) .
C(34) C(59) 2.482(8) .
C(36) Co(1) 3.005(5) .
C(36) F(3) 2.410(7) .
C(36) F(4) 2.351(7) .
C(36) F(19) 2.373(7) .
C(36) N(1) 2.924(8) .
C(36) C(5) 3.454(7) .
C(36) C(40) 2.448(9) .
C(36) C(43) 3.351(8) .
C(37) Cl(6) 2.673(6) .
C(37) F(12) 2.954(7) .
C(37) O(3) 3.507(6) .
C(37) N(1) 2.429(7) .
C(37) N(5) 3.466(8) 2_656
C(37) C(4) 3.201(8) 2_656
C(37) C(40) 3.224(8) .
C(37) C(41) 3.526(9) .
C(37) C(51) 2.401(8) .
C(37) C(55) 2.751(8) .
C(37) C(58) 2.408(8) .
C(38) F(1) 3.080(7) 3_657
C(38) O(1) 2.301(8) .
C(38) N(3) 2.782(7) .
C(38) C(1) 2.370(8) .
C(38) C(3) 2.378(8) .
C(38) C(31) 2.510(8) .
C(38) C(46) 3.122(8) .
C(39) Co(1) 3.012(5) .
C(39) F(5) 2.353(7) .
C(39) F(6) 2.382(7) .
C(39) F(7) 2.340(7) .
C(39) N(2) 2.937(7) .
C(39) C(1) 3.503(8) .
C(39) C(42) 2.459(8) .
C(39) C(51) 3.279(8) .
C(40) Co(1) 3.138(6) .
C(40) F(11) 2.388(7) .
C(40) F(12) 2.364(7) .
C(40) F(13) 2.343(9) .
C(40) O(2) 2.950(7) .
C(40) C(6) 2.391(8) .
C(40) C(36) 2.448(9) .
C(40) C(37) 3.224(8) .
C(40) C(43) 3.452(8) .
C(40) C(51) 3.342(8) .
C(41) F(4) 3.347(8) 3_667
C(41) N(1) 2.461(8) .
C(41) C(6) 2.867(9) .
C(41) C(37) 3.526(9) .
C(41) C(50) 2.447(10) .
C(41) C(51) 3.566(9) .
C(42) Co(1) 3.129(6) .
C(42) F(1) 2.357(7) .
C(42) F(2) 2.345(8) .
C(42) F(17) 2.381(7) .
C(42) O(3) 2.949(7) .
C(42) C(5) 2.395(8) .
C(42) C(39) 2.459(8) .
C(42) C(43) 3.253(8) .
C(42) C(44) 3.304(8) .
C(43) Cl(2) 2.683(6) .
C(43) F(1) 3.570(7) .
C(43) F(2) 2.970(8) .
C(43) O(2) 3.400(7) .
C(43) N(1) 3.564(7) .
C(43) N(2) 2.427(7) .
C(43) N(6) 3.546(16) .
C(43) C(36) 3.351(8) .
C(43) C(40) 3.452(8) .
C(43) C(42) 3.253(8) .
C(43) C(44) 2.399(8) .
C(43) C(48) 2.761(9) .
C(43) C(49) 2.421(9) .
C(43) C(50) 3.348(8) .
C(43) C(56) 3.425(9) .
C(44) Cl(3) 2.687(6) .
C(44) F(1) 2.990(7) .
C(44) O(2) 3.226(6) .
C(44) N(2) 2.443(7) .
C(44) N(3) 3.586(7) .
C(44) C(42) 3.304(8) .
C(44) C(43) 2.399(8) .
C(44) C(49) 2.414(9) .
C(44) C(53) 2.760(8) .
C(44) C(56) 3.556(10) .
C(45) Cl(2) 3.546(5) 4_554
C(45) F(1) 3.524(7) 3_657
C(45) O(1) 3.591(7) .
C(45) N(3) 2.390(7) .
C(45) N(4) 2.445(7) .
C(45) C(2) 2.377(8) .
C(45) C(3) 2.701(7) .
C(45) C(31) 3.043(8) .
C(45) C(46) 3.167(8) .
C(46) F(3) 3.160(7) 4_554
C(46) O(1) 3.567(8) .
C(46) N(4) 2.464(7) .
C(46) N(5) 2.396(7) .
C(46) C(4) 2.706(8) .
C(46) C(38) 3.122(8) .
C(46) C(45) 3.167(8) .
C(46) C(47) 2.390(8) .
C(47) F(2) 3.383(7) 3_657
C(47) O(1) 2.686(8) .
C(47) N(4) 2.397(7) .
C(47) N(5) 2.393(7) .
C(47) N(6) 3.598(15) 3_657
C(47) C(33) 2.710(8) .
C(47) C(46) 2.390(8) .
C(48) Cl(7) 2.722(6) .
C(48) F(19) 3.149(7) .
C(48) C(5) 2.390(8) .
C(48) C(43) 2.761(9) .
C(48) C(53) 2.375(9) .
C(49) Cl(2) 2.695(7) .
C(49) Cl(3) 2.706(7) .
C(49) F(19) 3.147(8) .
C(49) C(5) 2.791(8) .
C(49) C(43) 2.421(9) .
C(49) C(44) 2.414(9) .
C(50) Co(1) 3.473(6) .
C(50) F(3) 2.737(8) .
C(50) F(4) 3.383(8) .
C(50) F(11) 2.638(8) .
C(50) F(12) 3.398(7) .
C(50) F(13) 3.374(9) .
C(50) F(19) 3.425(7) .
C(50) O(2) 2.373(7) .
C(50) N(1) 2.414(7) .
C(50) C(41) 2.447(10) .
C(50) C(43) 3.348(8) .
C(50) C(54) 2.487(10) .
C(51) Cl(5) 2.668(6) .
C(51) F(13) 3.062(8) .
C(51) O(3) 3.210(7) .
C(51) N(1) 2.459(8) .
C(51) C(14) 3.54(2) .
C(51) C(37) 2.401(8) .
C(51) C(39) 3.279(8) .
C(51) C(40) 3.342(8) .
C(51) C(41) 3.566(9) .
C(51) C(57) 2.757(8) .
C(51) C(58) 2.417(8) .
C(51) C(59) 3.483(7) .
C(53) Cl(7) 2.721(7) .
C(53) C(5) 2.399(8) .
C(53) C(44) 2.760(8) .
C(53) C(48) 2.375(9) .
C(54) O(2) 2.329(7) .
C(54) C(50) 2.487(10) .
C(55) Cl(1) 2.735(6) .
C(55) F(5) 3.230(8) .
C(55) C(6) 2.387(8) .
C(55) C(14) 3.50(2) .
C(55) C(37) 2.751(8) .
C(55) C(57) 2.377(8) .
C(56) N(2) 2.434(8) .
C(56) C(5) 2.819(9) .
C(56) C(43) 3.425(9) .
C(56) C(44) 3.556(10) .
C(56) C(59) 2.470(9) .
C(57) Cl(1) 2.711(6) .
C(57) F(12) 3.491(8) 3_567
C(57) C(6) 2.397(8) .
C(57) C(51) 2.757(8) .
C(57) C(55) 2.377(8) .
C(58) Cl(5) 2.697(6) .
C(58) Cl(6) 2.699(6) .
C(58) F(5) 3.157(7) .
C(58) F(12) 3.495(7) 3_567
C(58) C(6) 2.797(8) .
C(58) C(37) 2.408(8) .
C(58) C(51) 2.417(8) .
C(59) Co(1) 3.465(5) .
C(59) Cl(3) 3.555(6) 3_657
C(59) F(1) 3.433(7) .
C(59) F(2) 3.342(7) .
C(59) F(5) 3.391(7) .
C(59) F(6) 2.721(7) .
C(59) F(7) 3.402(7) .
C(59) F(17) 2.647(7) .
C(59) O(3) 2.372(7) .
C(59) N(2) 2.412(7) .
C(59) C(34) 2.482(8) .
C(59) C(51) 3.483(7) .
C(59) C(56) 2.470(9) .
Co(1) H(1) 3.107 .
Co(1) H(3) 3.034 .
Co(1) H(4) 3.076 2_656
Co(1) H(5) 3.135 2_656
Cl(1) H(2) 2.918 1_455
Cl(1) H(3) 3.051 1_455
Cl(2) H(4) 3.433 3_657
Cl(2) H(7) 2.785 .
Cl(3) H(1) 3.087 3_657
Cl(3) H(8) 2.781 .
Cl(3) H(9) 3.428 3_657
Cl(3) H(14) 3.445 3_657
Cl(5) H(2) 3.245 1_455
Cl(5) H(13) 2.763 .
Cl(6) H(6) 2.764 .
Cl(7) H(9) 3.494 3_657
F(1) H(2) 3.415 3_657
F(1) H(8) 3.036 .
F(1) H(8) 3.100 3_657
F(1) H(14) 3.561 .
F(2) H(7) 2.808 .
F(2) H(11) 2.679 3_657
F(2) H(13) 3.528 .
F(2) H(14) 3.447 .
F(3) H(5) 3.441 4_555
F(3) H(6) 3.595 3_667
F(3) H(10) 3.083 4_555
F(3) H(12) 2.356 .
F(4) H(3) 3.282 .
F(4) H(5) 2.977 2_656
F(4) H(12) 3.554 .
F(4) H(12) 3.328 3_667
F(5) H(2) 3.554 1_455
F(5) H(4) 3.340 2_656
F(5) H(14) 3.519 .
F(6) H(14) 2.344 .
F(7) H(1) 3.225 .
F(7) H(4) 3.373 2_656
F(7) H(14) 3.577 .
F(11) H(10) 3.390 4_555
F(11) H(12) 2.220 .
F(12) H(6) 2.907 .
F(12) H(12) 3.502 .
F(13) H(7) 3.189 .
F(13) H(12) 3.502 .
F(13) H(13) 2.951 .
F(17) H(14) 2.233 .
F(17) H(14) 3.102 3_557
F(19) H(12) 3.556 .
O(1) H(2) 2.319 .
O(1) H(11) 2.431 .
O(2) H(3) 2.321 .
O(2) H(5) 2.529 2_656
O(2) H(8) 3.462 .
O(2) H(12) 3.180 .
O(3) H(1) 2.628 .
O(3) H(4) 2.244 2_656
O(3) H(13) 3.432 .
O(3) H(14) 3.181 .
N(1) H(6) 2.597 .
N(1) H(7) 3.150 .
N(1) H(12) 3.233 .
N(1) H(13) 2.647 .
N(2) H(1) 3.244 .
N(2) H(7) 2.599 .
N(2) H(8) 2.620 .
N(2) H(13) 3.193 .
N(2) H(14) 3.230 .
N(3) H(1) 1.975 .
N(3) H(2) 3.224 .
N(3) H(3) 1.958 .
N(3) H(8) 3.066 .
N(3) H(9) 3.238 .
N(4) H(2) 2.546 .
N(4) H(9) 2.666 .
N(4) H(10) 2.680 .
N(4) H(11) 2.574 .
N(5) H(3) 3.320 2_646
N(5) H(4) 1.975 .
N(5) H(5) 1.978 .
N(5) H(6) 3.083 2_646
N(5) H(10) 3.244 .
N(5) H(11) 3.241 .
N(6) H(4) 3.359 3_657
N(6) H(7) 2.715 .
N(6) H(11) 2.912 3_657
N(6) H(13) 2.932 .
N(7) H(4) 3.509 3_657
N(7) H(11) 3.013 3_657
N(7) H(13) 3.400 .
C(1) H(3) 3.128 .
C(1) H(8) 3.437 .
C(1) H(9) 2.024 .
C(2) H(3) 2.006 .
C(2) H(9) 3.245 .
C(3) H(1) 3.125 .
C(3) H(2) 2.030 .
C(3) H(5) 3.356 2_656
C(3) H(8) 3.360 .
C(4) H(5) 3.142 .
C(4) H(6) 2.868 2_646
C(4) H(11) 2.024 .
C(5) H(7) 2.037 .
C(5) H(8) 2.035 .
C(6) H(4) 3.526 2_656
C(6) H(6) 2.044 .
C(6) H(13) 2.037 .
C(7) H(13) 3.320 .
C(8) H(6) 3.547 3_567
C(14) H(6) 3.226 3_567
C(14) H(13) 3.559 .
C(31) H(4) 3.217 .
C(31) H(5) 3.228 .
C(31) H(9) 2.795 .
C(31) H(10) 2.050 .
C(31) H(11) 2.042 .
C(33) H(3) 3.237 2_646
C(33) H(4) 3.141 .
C(33) H(10) 2.029 .
C(34) H(1) 3.493 .
C(34) H(4) 3.518 2_656
C(34) H(14) 2.593 .
C(36) H(3) 3.369 .
C(36) H(5) 2.948 2_656
C(36) H(12) 2.000 .
C(37) H(4) 3.106 2_656
C(37) H(13) 3.262 .
C(38) H(1) 3.222 .
C(38) H(2) 2.040 .
C(38) H(3) 3.228 .
C(38) H(9) 2.044 .
C(38) H(10) 2.926 .
C(39) H(1) 2.713 .
C(39) H(4) 3.291 2_656
C(39) H(13) 3.320 .
C(39) H(14) 2.001 .
C(40) H(6) 3.198 .
C(40) H(7) 3.029 .
C(40) H(12) 2.043 .
C(40) H(13) 3.402 .
C(41) H(6) 3.586 .
C(41) H(7) 3.597 .
C(41) H(12) 2.521 .
C(42) H(1) 3.266 .
C(42) H(7) 3.256 .
C(42) H(8) 3.345 .
C(42) H(13) 3.086 .
C(42) H(14) 2.039 .
C(43) H(8) 3.257 .
C(44) H(7) 3.258 .
C(45) H(1) 1.999 .
C(45) H(2) 3.245 .
C(45) H(10) 2.725 .
C(46) H(5) 2.003 .
C(46) H(9) 2.649 .
C(46) H(11) 3.256 .
C(46) H(12) 3.497 4_554
C(47) H(4) 1.996 .
C(47) H(6) 3.220 2_646
C(47) H(10) 3.255 .
C(48) H(8) 2.031 .
C(48) H(9) 3.179 3_657
C(49) H(7) 3.276 .
C(49) H(8) 3.268 .
C(49) H(9) 3.221 3_657
C(50) H(7) 3.262 .
C(51) H(6) 3.260 .
C(53) H(7) 2.046 .
C(54) H(5) 3.537 2_656
C(54) H(12) 2.592 .
C(55) H(13) 2.020 .
C(56) H(7) 3.476 .
C(56) H(14) 2.555 .
C(57) H(4) 3.536 2_656
C(57) H(6) 2.023 .
C(58) H(6) 3.261 .
C(58) H(13) 3.271 .
C(59) H(1) 3.030 .
C(59) H(13) 3.143 .
H(1) Co(1) 3.107 .
H(1) Cl(3) 3.087 3_657
H(1) F(7) 3.225 .
H(1) O(3) 2.628 .
H(1) N(2) 3.244 .
H(1) N(3) 1.975 .
H(1) C(3) 3.125 .
H(1) C(34) 3.493 .
H(1) C(38) 3.222 .
H(1) C(39) 2.713 .
H(1) C(42) 3.266 .
H(1) C(45) 1.999 .
H(1) C(59) 3.030 .
H(1) H(9) 2.299 .
H(2) Cl(1) 2.918 1_655
H(2) Cl(5) 3.245 1_655
H(2) F(1) 3.415 3_657
H(2) F(5) 3.554 1_655
H(2) O(1) 2.319 .
H(2) N(3) 3.224 .
H(2) N(4) 2.546 .
H(2) C(3) 2.030 .
H(2) C(38) 2.040 .
H(2) C(45) 3.245 .
H(2) H(3) 2.305 .
H(3) Co(1) 3.034 .
H(3) Cl(1) 3.051 1_655
H(3) F(4) 3.282 .
H(3) O(2) 2.321 .
H(3) N(3) 1.958 .
H(3) N(5) 3.320 2_656
H(3) C(1) 3.128 .
H(3) C(2) 2.006 .
H(3) C(33) 3.237 2_656
H(3) C(36) 3.369 .
H(3) C(38) 3.228 .
H(3) H(2) 2.305 .
H(3) H(5) 2.700 2_656
H(3) H(8) 3.593 .
H(4) Co(1) 3.076 2_646
H(4) Cl(2) 3.433 3_657
H(4) F(5) 3.340 2_646
H(4) F(7) 3.373 2_646
H(4) O(3) 2.244 2_646
H(4) N(5) 1.975 .
H(4) N(6) 3.359 3_657
H(4) N(7) 3.509 3_657
H(4) C(6) 3.526 2_646
H(4) C(31) 3.217 .
H(4) C(33) 3.141 .
H(4) C(34) 3.518 2_646
H(4) C(37) 3.106 2_646
H(4) C(39) 3.291 2_646
H(4) C(47) 1.996 .
H(4) C(57) 3.536 2_646
H(4) H(6) 3.052 2_646
H(4) H(11) 2.297 .
H(5) Co(1) 3.135 2_646
H(5) F(3) 3.441 4_554
H(5) F(4) 2.977 2_646
H(5) O(2) 2.529 2_646
H(5) N(5) 1.978 .
H(5) C(3) 3.356 2_646
H(5) C(4) 3.142 .
H(5) C(31) 3.228 .
H(5) C(36) 2.948 2_646
H(5) C(46) 2.003 .
H(5) C(54) 3.537 2_646
H(5) H(3) 2.700 2_646
H(5) H(10) 2.306 .
H(5) H(12) 3.262 4_554
H(6) Cl(6) 2.764 .
H(6) F(3) 3.595 3_667
H(6) F(12) 2.907 .
H(6) N(1) 2.597 .
H(6) N(5) 3.083 2_656
H(6) C(4) 2.868 2_656
H(6) C(6) 2.044 .
H(6) C(8) 3.547 3_567
H(6) C(14) 3.226 3_567
H(6) C(40) 3.198 .
H(6) C(41) 3.586 .
H(6) C(47) 3.220 2_656
H(6) C(51) 3.260 .
H(6) C(57) 2.023 .
H(6) C(58) 3.261 .
H(6) H(4) 3.052 2_656
H(6) H(11) 3.588 2_656
H(7) Cl(2) 2.785 .
H(7) F(2) 2.808 .
H(7) F(13) 3.189 .
H(7) N(1) 3.150 .
H(7) N(2) 2.599 .
H(7) N(6) 2.715 .
H(7) C(5) 2.037 .
H(7) C(40) 3.029 .
H(7) C(41) 3.597 .
H(7) C(42) 3.256 .
H(7) C(44) 3.258 .
H(7) C(49) 3.276 .
H(7) C(50) 3.262 .
H(7) C(53) 2.046 .
H(7) C(56) 3.476 .
H(7) H(13) 3.122 .
H(8) Cl(3) 2.781 .
H(8) F(1) 3.036 .
H(8) F(1) 3.100 3_657
H(8) O(2) 3.462 .
H(8) N(2) 2.620 .
H(8) N(3) 3.066 .
H(8) C(1) 3.437 .
H(8) C(3) 3.360 .
H(8) C(5) 2.035 .
H(8) C(42) 3.345 .
H(8) C(43) 3.257 .
H(8) C(48) 2.031 .
H(8) C(49) 3.268 .
H(8) H(3) 3.593 .
H(8) H(8) 3.052 3_657
H(9) Cl(3) 3.428 3_657
H(9) Cl(7) 3.494 3_657
H(9) N(3) 3.238 .
H(9) N(4) 2.666 .
H(9) C(1) 2.024 .
H(9) C(2) 3.245 .
H(9) C(31) 2.795 .
H(9) C(38) 2.044 .
H(9) C(46) 2.649 .
H(9) C(48) 3.179 3_657
H(9) C(49) 3.221 3_657
H(9) H(1) 2.299 .
H(9) H(10) 2.229 .
H(10) F(3) 3.083 4_554
H(10) F(11) 3.390 4_554
H(10) N(4) 2.680 .
H(10) N(5) 3.244 .
H(10) C(31) 2.050 .
H(10) C(33) 2.029 .
H(10) C(38) 2.926 .
H(10) C(45) 2.725 .
H(10) C(47) 3.255 .
H(10) H(5) 2.306 .
H(10) H(9) 2.229 .
H(10) H(12) 2.904 4_554
H(11) F(2) 2.679 3_657
H(11) O(1) 2.431 .
H(11) N(4) 2.574 .
H(11) N(5) 3.241 .
H(11) N(6) 2.912 3_657
H(11) N(7) 3.013 3_657
H(11) C(4) 2.024 .
H(11) C(31) 2.042 .
H(11) C(46) 3.256 .
H(11) H(4) 2.297 .
H(11) H(6) 3.588 2_646
H(12) F(3) 2.356 .
H(12) F(4) 3.554 .
H(12) F(4) 3.328 3_667
H(12) F(11) 2.220 .
H(12) F(12) 3.502 .
H(12) F(13) 3.502 .
H(12) F(19) 3.556 .
H(12) O(2) 3.180 .
H(12) N(1) 3.233 .
H(12) C(36) 2.000 .
H(12) C(40) 2.043 .
H(12) C(41) 2.521 .
H(12) C(46) 3.497 4_555
H(12) C(54) 2.592 .
H(12) H(5) 3.262 4_555
H(12) H(10) 2.904 4_555
H(13) Cl(5) 2.763 .
H(13) F(2) 3.528 .
H(13) F(13) 2.951 .
H(13) O(3) 3.432 .
H(13) N(1) 2.647 .
H(13) N(2) 3.193 .
H(13) N(6) 2.932 .
H(13) N(7) 3.400 .
H(13) C(6) 2.037 .
H(13) C(7) 3.320 .
H(13) C(14) 3.559 .
H(13) C(37) 3.262 .
H(13) C(39) 3.320 .
H(13) C(40) 3.402 .
H(13) C(42) 3.086 .
H(13) C(55) 2.020 .
H(13) C(58) 3.271 .
H(13) C(59) 3.143 .
H(13) H(7) 3.122 .
H(14) Cl(3) 3.445 3_657
H(14) F(1) 3.561 .
H(14) F(2) 3.447 .
H(14) F(5) 3.519 .
H(14) F(6) 2.344 .
H(14) F(7) 3.577 .
H(14) F(17) 2.233 .
H(14) F(17) 3.102 3_557
H(14) O(3) 3.181 .
H(14) N(2) 3.230 .
H(14) C(34) 2.593 .
H(14) C(39) 2.001 .
H(14) C(42) 2.039 .
H(14) C(56) 2.555 .

loop_
_geom_torsion_atom_site_label_1
_geom_torsion_atom_site_label_2
_geom_torsion_atom_site_label_3
_geom_torsion_atom_site_label_4
_geom_torsion
_geom_torsion_site_symmetry_1
_geom_torsion_site_symmetry_3
_geom_torsion_site_symmetry_4
O(2) Co(1) O(3) C(39) 133(3) . . .
O(3) Co(1) O(2) C(36) 136(3) . . .
O(2) Co(1) N(1) C(6) 172.7(3) . . .
O(2) Co(1) N(1) C(40) -5.5(4) . . .
N(1) Co(1) O(2) C(36) 2.3(4) . . .
O(2) Co(1) N(2) C(5) 1.5(3) . . .
O(2) Co(1) N(2) C(42) -177.0(4) . . .
N(2) Co(1) O(2) C(36) -88.0(4) . . .
O(2) Co(1) N(3) C(1) 159.4(4) . . .
O(2) Co(1) N(3) C(3) -23.8(4) . . .
N(3) Co(1) O(2) C(36) -178.8(4) . . .
O(2) Co(1) N(5) C(4) -171.5(4) . 2_656 2_656
O(2) Co(1) N(5) C(33) 0.7(4) . 2_656 2_656
N(5) Co(1) O(2) C(36) 91.2(4) 2_656 . .
O(3) Co(1) N(1) C(6) -5.7(3) . . .
O(3) Co(1) N(1) C(40) 176.2(4) . . .
N(1) Co(1) O(3) C(39) -93.5(5) . . .
O(3) Co(1) N(2) C(5) 180.0(3) . . .
O(3) Co(1) N(2) C(42) 1.4(4) . . .
N(2) Co(1) O(3) C(39) -3.2(5) . . .
O(3) Co(1) N(3) C(1) -22.1(4) . . .
O(3) Co(1) N(3) C(3) 154.6(4) . . .
N(3) Co(1) O(3) C(39) 87.8(5) . . .
O(3) Co(1) N(5) C(4) 10.0(4) . 2_656 2_656
O(3) Co(1) N(5) C(33) -177.8(4) . 2_656 2_656
N(5) Co(1) O(3) C(39) 177.8(5) 2_656 . .
N(1) Co(1) N(2) C(5) -83.6(3) . . .
N(1) Co(1) N(2) C(42) 97.9(5) . . .
N(2) Co(1) N(1) C(6) -91.1(3) . . .
N(2) Co(1) N(1) C(40) 90.8(4) . . .
N(1) Co(1) N(3) C(1) 166.7(10) . . .
N(1) Co(1) N(3) C(3) -16.5(13) . . .
N(3) Co(1) N(1) C(6) 165.4(10) . . .
N(3) Co(1) N(1) C(40) -12.7(14) . . .
N(1) Co(1) N(5) C(4) -86.6(4) . 2_656 2_656
N(1) Co(1) N(5) C(33) 85.6(4) . 2_656 2_656
N(5) Co(1) N(1) C(6) 80.5(3) 2_656 . .
N(5) Co(1) N(1) C(40) -97.7(5) 2_656 . .
N(2) Co(1) N(3) C(1) 63.2(4) . . .
N(2) Co(1) N(3) C(3) -120.0(4) . . .
N(3) Co(1) N(2) C(5) 87.8(3) . . .
N(3) Co(1) N(2) C(42) -90.8(5) . . .
N(2) Co(1) N(5) C(4) 3.7(14) . 2_656 2_656
N(2) Co(1) N(5) C(33) 175.9(10) . 2_656 2_656
N(5) Co(1) N(2) C(5) -173.7(11) 2_656 . .
N(5) Co(1) N(2) C(42) 7.8(15) 2_656 . .
N(3) Co(1) N(5) C(4) 102.3(4) . 2_656 2_656
N(3) Co(1) N(5) C(33) -85.5(4) . 2_656 2_656
N(5) Co(1) N(3) C(1) -108.4(4) 2_656 . .
N(5) Co(1) N(3) C(3) 68.3(4) 2_656 . .
Co(1) O(2) C(36) C(50) 1.6(9) . . .
Co(1) O(2) C(36) C(54) -177.5(3) . . .
Co(1) O(3) C(39) C(34) -174.1(3) . . .
Co(1) O(3) C(39) C(59) 4.0(9) . . .
Co(1) N(1) C(6) C(37) -90.9(5) . . .
Co(1) N(1) C(6) C(51) 82.2(6) . . .
Co(1) N(1) C(40) C(41) -171.8(4) . . .
Co(1) N(1) C(40) C(50) 5.3(8) . . .
C(6) N(1) C(40) C(41) 10.2(8) . . .
C(6) N(1) C(40) C(50) -172.7(5) . . .
C(40) N(1) C(6) C(37) 87.4(7) . . .
C(40) N(1) C(6) C(51) -99.5(6) . . .
Co(1) N(2) C(5) C(43) 90.0(5) . . .
Co(1) N(2) C(5) C(44) -82.6(5) . . .
Co(1) N(2) C(42) C(56) -178.3(4) . . .
Co(1) N(2) C(42) C(59) -0.4(9) . . .
C(5) N(2) C(42) C(56) 3.3(8) . . .
C(5) N(2) C(42) C(59) -178.8(5) . . .
C(42) N(2) C(5) C(43) -91.4(6) . . .
C(42) N(2) C(5) C(44) 96.0(7) . . .
Co(1) N(3) C(1) C(45) 175.6(4) . . .
Co(1) N(3) C(3) C(2) -176.5(4) . . .
C(1) N(3) C(3) C(2) 0.5(8) . . .
C(3) N(3) C(1) C(45) -1.2(8) . . .
O(1) N(4) C(31) C(46) -148.9(6) . . .
O(1) N(4) C(31) C(47) 26.6(8) . . .
O(1) N(4) C(38) C(2) 16.6(8) . . .
O(1) N(4) C(38) C(45) -161.3(5) . . .
C(31) N(4) C(38) C(2) -171.3(5) . . .
C(31) N(4) C(38) C(45) 10.8(9) . . .
C(38) N(4) C(31) C(46) 39.0(9) . . .
C(38) N(4) C(31) C(47) -145.5(6) . . .
Co(1) N(5) C(4) C(47) 168.9(4) 2_646 . .
Co(1) N(5) C(33) C(46) -170.1(4) 2_646 . .
C(4) N(5) C(33) C(46) 2.4(8) . . .
C(33) N(5) C(4) C(47) -3.8(8) . . .
N(7) N(6) C(7) C(9) -149(16) . . .
N(6) N(7) C(7) C(9) 175(2) . . .
N(3) C(1) C(45) C(38) 0.6(8) . . .
C(3) C(2) C(38) N(4) -179.4(5) . . .
C(3) C(2) C(38) C(45) -1.4(8) . . .
C(38) C(2) C(3) N(3) 0.8(9) . . .
N(5) C(4) C(47) C(31) 1.1(9) . . .
N(2) C(5) C(43) C(53) -172.8(5) . . .
N(2) C(5) C(44) C(48) 174.6(5) . . .
C(43) C(5) C(44) C(48) 2.1(8) . . .
C(44) C(5) C(43) C(53) -0.2(6) . . .
N(1) C(6) C(37) C(57) 172.0(5) . . .
N(1) C(6) C(51) C(55) -172.3(5) . . .
C(37) C(6) C(51) C(55) 0.8(8) . . .
C(51) C(6) C(37) C(57) -1.3(9) . . .
N(6) C(7) C(9) C(8) -107(15) . . .
N(6) C(7) C(9) C(14) 9(15) . . .
N(7) C(7) C(9) C(8) 109(3) . . .
N(7) C(7) C(9) C(14) -136(3) . . .
N(4) C(31) C(46) C(33) 171.3(5) . . .
N(4) C(31) C(47) C(4) -172.7(5) . . .
C(46) C(31) C(47) C(4) 3.0(9) . . .
C(47) C(31) C(46) C(33) -4.2(9) . . .
N(5) C(33) C(46) C(31) 1.5(9) . . .
F(5) C(34) C(39) O(3) -63.1(7) . . .
F(5) C(34) C(39) C(59) 118.7(6) . . .
F(6) C(34) C(39) O(3) 175.6(5) . . .
F(6) C(34) C(39) C(59) -2.7(8) . . .
F(7) C(34) C(39) O(3) 55.9(7) . . .
F(7) C(34) C(39) C(59) -122.3(6) . . .
O(2) C(36) C(50) C(40) -4.0(10) . . .
O(2) C(36) C(54) F(3) 178.7(5) . . .
O(2) C(36) C(54) F(4) 59.5(6) . . .
O(2) C(36) C(54) F(19) -57.6(7) . . .
C(50) C(36) C(54) F(3) -0.5(8) . . .
C(50) C(36) C(54) F(4) -119.7(6) . . .
C(50) C(36) C(54) F(19) 123.2(6) . . .
C(54) C(36) C(50) C(40) 175.0(5) . . .
C(6) C(37) C(57) Cl(6) -178.0(4) . . .
C(6) C(37) C(57) C(58) 0.5(9) . . .
N(4) C(38) C(45) C(1) 178.6(5) . . .
C(2) C(38) C(45) C(1) 0.7(8) . . .
O(3) C(39) C(59) C(42) -2.0(10) . . .
C(34) C(39) C(59) C(42) 176.0(5) . . .
N(1) C(40) C(41) F(11) 178.4(5) . . .
N(1) C(40) C(41) F(12) -60.3(8) . . .
N(1) C(40) C(41) F(13) 55.8(8) . . .
N(1) C(40) C(50) C(36) 0.0(8) . . .
C(41) C(40) C(50) C(36) 177.3(5) . . .
C(50) C(40) C(41) F(11) 1.0(8) . . .
C(50) C(40) C(41) F(12) 122.3(6) . . .
C(50) C(40) C(41) F(13) -121.6(6) . . .
N(2) C(42) C(56) F(1) -56.3(8) . . .
N(2) C(42) C(56) F(2) 64.0(9) . . .
N(2) C(42) C(56) F(17) -176.5(5) . . .
N(2) C(42) C(59) C(39) 0.1(7) . . .
C(56) C(42) C(59) C(39) 178.1(6) . . .
C(59) C(42) C(56) F(1) 125.6(6) . . .
C(59) C(42) C(56) F(2) -114.1(7) . . .
C(59) C(42) C(56) F(17) 5.4(8) . . .
C(5) C(43) C(53) Cl(2) 176.2(4) . . .
C(5) C(43) C(53) C(49) -2.2(9) . . .
C(5) C(44) C(48) Cl(3) 180.0(3) . . .
C(5) C(44) C(48) C(49) -1.7(9) . . .
Cl(3) C(48) C(49) Cl(7) -1.4(8) . . .
Cl(3) C(48) C(49) C(53) 177.7(4) . . .
C(44) C(48) C(49) Cl(7) -179.7(5) . . .
C(44) C(48) C(49) C(53) -0.6(9) . . .
Cl(7) C(49) C(53) Cl(2) 3.3(8) . . .
Cl(7) C(49) C(53) C(43) -178.3(5) . . .
C(48) C(49) C(53) Cl(2) -175.8(5) . . .
C(48) C(49) C(53) C(43) 2.5(9) . . .
C(6) C(51) C(55) Cl(5) 178.4(4) . . .
C(6) C(51) C(55) C(58) 0.6(9) . . .
Cl(5) C(55) C(58) Cl(1) 0.0(7) . . .
Cl(5) C(55) C(58) C(57) -179.2(4) . . .
C(51) C(55) C(58) Cl(1) 177.9(5) . . .
C(51) C(55) C(58) C(57) -1.4(9) . . .
Cl(6) C(57) C(58) Cl(1) 0.1(6) . . .
Cl(6) C(57) C(58) C(55) 179.3(4) . . .
C(37) C(57) C(58) Cl(1) -178.4(5) . . .
C(37) C(57) C(58) C(55) 0.8(9) . . .
